data_4348187
loop_
_publ_author_name
'Hu, Junyi'
'Zhan, Lijie'
'Zhang, Guanyun'
'Zhang, Qun'
'Du, Lin'
'Tung, Chen-Ho'
'Wang, Yifeng'

_publ_section_title
;
 Effects of Substitutional Dopants on the Photoresponse of a
 Polyoxotitanate Cluster.
;
_journal_issue 17
_journal_name_full 'Inorganic chemistry'
_journal_page_first 8493
_journal_page_last 8501
_journal_paper_doi 10.1021/acs.inorgchem.6b01071
_journal_volume 55
_journal_year 2016
_chemical_formula_moiety 'C51 H119 Br O31 Ti11 Zn'
_chemical_formula_sum 'C51 H119 Br O31 Ti11 Zn'
_chemical_formula_weight 1900.63
_space_group_crystal_system monoclinic
_space_group_IT_number 7
_space_group_name_Hall 'P -2yac'
_space_group_name_H-M_alt 'P 1 n 1'
_atom_sites_solution_hydrogens geom
_atom_sites_solution_primary direct
_audit_creation_date 2016-01-27
_audit_creation_method
;
Olex2 1.2
(compiled 2015.01.26 svn.r3150 for OlexSys, GUI svn.r4998)
;
_cell_angle_alpha 90
_cell_angle_beta 90
_cell_angle_gamma 90
_cell_formula_units_Z 2
_cell_length_a 15.0608(4)
_cell_length_b 13.9572(5)
_cell_length_c 20.8997(6)
_cell_measurement_reflns_used 5704
_cell_measurement_temperature 173(2)
_cell_measurement_theta_max 24.73
_cell_measurement_theta_min 2.79
_cell_volume 4393.3(2)
_computing_molecular_graphics 'Olex2 (Dolomanov et al., 2009)'
_computing_publication_material 'Olex2 (Dolomanov et al., 2009)'
_computing_structure_refinement 'ShelXL (Sheldrick, 2008)'
_computing_structure_solution 'SIR2004 (Burla et al., 2007)'
_diffrn_ambient_temperature 173.15
_diffrn_measured_fraction_theta_full 0.753
_diffrn_measured_fraction_theta_max 0.795
_diffrn_measurement_device_type 'CCD area detector'
_diffrn_measurement_method 'phi and omega scans'
_diffrn_radiation_monochromator graphite
_diffrn_radiation_type MoK\a
_diffrn_radiation_wavelength 0.71073
_diffrn_reflns_av_R_equivalents 0.0543
_diffrn_reflns_av_unetI/netI 0.2257
_diffrn_reflns_Laue_measured_fraction_full 0.753
_diffrn_reflns_Laue_measured_fraction_max 0.795
_diffrn_reflns_limit_h_max 19
_diffrn_reflns_limit_h_min -19
_diffrn_reflns_limit_k_max 15
_diffrn_reflns_limit_k_min -18
_diffrn_reflns_limit_l_max 26
_diffrn_reflns_limit_l_min -25
_diffrn_reflns_number 21995
_diffrn_reflns_point_group_measured_fraction_full 0.649
_diffrn_reflns_point_group_measured_fraction_max 0.674
_diffrn_reflns_theta_full 25.242
_diffrn_reflns_theta_max 27.523
_diffrn_reflns_theta_min 2.919
_exptl_absorpt_coefficient_mu 1.729
_exptl_absorpt_correction_type none
_exptl_crystal_colour colourless
_exptl_crystal_colour_primary colourless
_exptl_crystal_density_diffrn 1.437
_exptl_crystal_description block
_exptl_crystal_F_000 1960
_refine_diff_density_max 0.603
_refine_diff_density_min -0.393
_refine_diff_density_rms 0.083
_refine_ls_abs_structure_details
;
 Flack x determined using 1978 quotients [(I+)-(I-)]/[(I+)+(I-)]
 (Parsons, Flack and Wagner, Acta Cryst. B69 (2013) 249-259).
;
_refine_ls_abs_structure_Flack 0.112(9)
_refine_ls_extinction_method none
_refine_ls_goodness_of_fit_ref 0.824
_refine_ls_hydrogen_treatment constr
_refine_ls_matrix_type full
_refine_ls_number_parameters 835
_refine_ls_number_reflns 13641
_refine_ls_number_restraints 123
_refine_ls_restrained_S_all 0.836
_refine_ls_R_factor_all 0.1133
_refine_ls_R_factor_gt 0.0534
_refine_ls_shift/su_max 0.001
_refine_ls_shift/su_mean 0.000
_refine_ls_structure_factor_coef Fsqd
_refine_ls_weighting_details 'w=1/[\s^2^(Fo^2^)+(0.0221P)^2^] where P=(Fo^2^+2Fc^2^)/3'
_refine_ls_weighting_scheme calc
_refine_ls_wR_factor_gt 0.1129
_refine_ls_wR_factor_ref 0.1243
_reflns_Friedel_coverage 0.696
_reflns_Friedel_fraction_full 0.544
_reflns_Friedel_fraction_max 0.554
_reflns_number_gt 6932
_reflns_number_total 13641
_reflns_threshold_expression 'I > 2\s(I)'
_cod_data_source_file ic6b01071_si_002.cif
_cod_data_source_block {Ti11ZnBr}
_cod_database_code 4348187
_shelxl_version_number 2014-3
_shelx_space_group_comment
;
The symmetry employed for this shelxl refinement is uniquely defined
by the following loop, which should always be used as a source of
symmetry information in preference to the above space-group names.
They are only intended as comments.
;
_olex2_refinement_description
;
1. Fixed Uiso
 At 1.2 times of:
  All C(H) groups
 At 1.5 times of:
  All C(H,H,H) groups
2. Restrained distances
 C49-C51
 1.5 with sigma of 0.02
 C13-C15
 1.5 with sigma of 0.02
 C7-C9
 1.5 with sigma of 0.02
 C25-C26
 1.5 with sigma of 0.02
 C45-C43
 1.5 with sigma of 0.02
 C37-C39
 1.5 with sigma of 0.02
 C22-C24
 1.5 with sigma of 0.02
 C43-C44
 1.5 with sigma of 0.02
 C38-C37
 1.5 with sigma of 0.02
 C10-C11
 1.5 with sigma of 0.02
 C10-C12
 1.5 with sigma of 0.02
 C13-C14
 1.5 with sigma of 0.02
 C40-C42
 1.5 with sigma of 0.02
 C40-C41
 1.5 with sigma of 0.02
 C34-C36
 1.5 with sigma of 0.02
 C28-C30
 1.5 with sigma of 0.02
3. Rigid bond restraints
 C19, O15
 with sigma for 1-2 distances of 0.01 and sigma for 1-3 distances of 0.01
 C49, C51
 with sigma for 1-2 distances of 0.01 and sigma for 1-3 distances of 0.01
 C22, C23
 with sigma for 1-2 distances of 0.1 and sigma for 1-3 distances of 0.1
4. Uiso/Uaniso restraints and constraints
C28 \\sim C29 \\sim C30: within 1.7A with sigma of 0.04 and sigma for terminal
atoms of 0.08
C49 \\sim C50 \\sim C51: within 1.7A with sigma of 0.04 and sigma for terminal
atoms of 0.08
C10 \\sim C11 \\sim C12: within 1.7A with sigma of 0.04 and sigma for terminal
atoms of 0.08
C19 \\sim C20 \\sim C21 \\sim O15: within 1.7A with sigma of 0.04 and sigma for
terminal atoms of 0.08
C49 \\sim C50 \\sim C51: within 1.7A with sigma of 0.04 and sigma for terminal
atoms of 0.08
C31 \\sim C32 \\sim C33: within 1.7A with sigma of 0.04 and sigma for terminal
atoms of 0.08
Uanis(C32) \\sim Ueq, : with sigma of 0.01 and sigma for terminal atoms of 0.02
Uanis(C15) \\sim Ueq, Uanis(C23) \\sim Ueq: with sigma of 0.01 and sigma for
terminal atoms of 0.02
Uanis(C33) \\sim Ueq, Uanis(C31) \\sim Ueq: with sigma of 0.01 and sigma for
terminal atoms of 0.02
Uanis(C13) \\sim Ueq: with sigma of 0.01 and sigma for terminal atoms of 0.02
5.a Ternary CH refined with riding coordinates:
 C1(H1), C4(H4), C7(H7), C10(H10), C13(H13), C16(H16), C19(H19), C22(H22),
 C25(H25), C28(H28), C31(H31), C34(H34), C37(H37), C40(H40), C43(H43), C46(H46),
  C49(H49)
5.b Me refined with riding coordinates:
 C11(H11A,H11B,H11C), C24(H24A,H24B,H24C), C26(H26A,H26B,H26C), C35(H35A,H35B,
 H35C), C51(H51A,H51B,H51C)
5.c Idealised Me refined as rotating group:
 C2(H2A,H2B,H2C), C3(H3A,H3B,H3C), C5(H5A,H5B,H5C), C6(H6A,H6B,H6C), C8(H8A,
 H8B,H8C), C9(H9A,H9B,H9C), C12(H12A,H12B,H12C), C14(H14A,H14B,H14C), C15(H15A,
 H15B,H15C), C17(H17A,H17B,H17C), C18(H18A,H18B,H18C), C20(H20A,H20B,H20C),
 C21(H21A,H21B,H21C), C23(H23A,H23B,H23C), C27(H27A,H27B,H27C), C29(H29A,H29B,
 H29C), C30(H30A,H30B,H30C), C32(H32A,H32B,H32C), C33(H33A,H33B,H33C), C36(H36A,
 H36B,H36C), C38(H38A,H38B,H38C), C39(H39A,H39B,H39C), C41(H41A,H41B,H41C),
 C42(H42A,H42B,H42C), C44(H44A,H44B,H44C), C45(H45A,H45B,H45C), C47(H47A,H47B,
 H47C), C48(H48A,H48B,H48C), C50(H50A,H50B,H50C)
;
_olex2_submission_special_instructions 'No special instructions were received'

loop_
_space_group_symop_operation_xyz
'x, y, z'
'x+1/2, -y, z+1/2'

loop_
_atom_site_label
_atom_site_type_symbol
_atom_site_fract_x
_atom_site_fract_y
_atom_site_fract_z
_atom_site_U_iso_or_equiv
_atom_site_adp_type
_atom_site_occupancy
_atom_site_site_symmetry_order
_atom_site_calc_flag
_atom_site_refinement_flags_posn
_atom_site_refinement_flags_adp
Br1 Br -0.48711(11) -1.04241(11) -0.41704(9) 0.0499(4) Uani 1 1 d . .
C1 C -0.3372(11) -0.8560(12) -0.1933(8) 0.042(4) Uani 1 1 d . .
H1 H -0.3895 -0.8841 -0.2160 0.050 Uiso 1 1 calc R .
C2 C -0.3087(13) -0.9254(13) -0.1451(8) 0.074(6) Uani 1 1 d . .
H2A H -0.3143 -0.9904 -0.1624 0.111 Uiso 1 1 calc GR .
H2B H -0.3460 -0.9191 -0.1070 0.111 Uiso 1 1 calc GR .
H2C H -0.2466 -0.9132 -0.1337 0.111 Uiso 1 1 calc GR .
C3 C -0.3623(12) -0.7598(10) -0.1723(8) 0.064(5) Uani 1 1 d . .
H3A H -0.3136 -0.7316 -0.1475 0.096 Uiso 1 1 calc GR .
H3B H -0.4156 -0.7636 -0.1456 0.096 Uiso 1 1 calc GR .
H3C H -0.3745 -0.7196 -0.2098 0.096 Uiso 1 1 calc GR .
C4 C -0.1941(11) -1.0442(10) -0.2952(8) 0.043(4) Uani 1 1 d . .
H4 H -0.2194 -1.0224 -0.2534 0.052 Uiso 1 1 calc R .
C5 C -0.1043(11) -1.0849(10) -0.2824(8) 0.039(4) Uani 1 1 d . .
H5A H -0.0748 -1.0992 -0.3231 0.058 Uiso 1 1 calc GR .
H5B H -0.1102 -1.1439 -0.2574 0.058 Uiso 1 1 calc GR .
H5C H -0.0688 -1.0383 -0.2584 0.058 Uiso 1 1 calc GR .
C6 C -0.2574(11) -1.1106(10) -0.3243(8) 0.045(4) Uani 1 1 d . .
H6A H -0.3143 -1.0780 -0.3309 0.067 Uiso 1 1 calc GR .
H6B H -0.2661 -1.1657 -0.2959 0.067 Uiso 1 1 calc GR .
H6C H -0.2343 -1.1327 -0.3655 0.067 Uiso 1 1 calc GR .
C7 C -0.1039(12) -1.1520(9) -0.4751(8) 0.046(5) Uani 1 1 d D .
H7 H -0.1671 -1.1613 -0.4884 0.055 Uiso 1 1 calc R .
C8 C -0.0521(16) -1.1399(14) -0.5321(11) 0.093(9) Uani 1 1 d . .
H8A H -0.0897 -1.1140 -0.5662 0.140 Uiso 1 1 calc GR .
H8B H -0.0280 -1.2020 -0.5454 0.140 Uiso 1 1 calc GR .
H8C H -0.0031 -1.0954 -0.5236 0.140 Uiso 1 1 calc GR .
C9 C -0.0767(12) -1.2364(11) -0.4416(8) 0.068(5) Uani 1 1 d D .
H9A H -0.0187 -1.2253 -0.4216 0.103 Uiso 1 1 calc GR .
H9B H -0.0722 -1.2900 -0.4717 0.103 Uiso 1 1 calc GR .
H9C H -0.1205 -1.2518 -0.4085 0.103 Uiso 1 1 calc GR .
C10 C 0.0612(10) -0.9376(12) -0.4115(8) 0.060(6) Uani 1 1 d D U
H10 H 0.0491 -1.0076 -0.4169 0.073 Uiso 1 1 calc R .
C11 C 0.1083(11) -0.9250(12) -0.3417(8) 0.050(5) Uiso 1 1 d D U
H11A H 0.1669 -0.9555 -0.3423 0.075 Uiso 1 1 calc R .
H11B H 0.1150 -0.8566 -0.3321 0.075 Uiso 1 1 calc R .
H11C H 0.0714 -0.9551 -0.3088 0.075 Uiso 1 1 calc R .
C12 C 0.1055(12) -0.9028(14) -0.4743(8) 0.066(6) Uani 1 1 d D U
H12A H 0.0609 -0.8996 -0.5083 0.098 Uiso 1 1 calc GR .
H12B H 0.1525 -0.9477 -0.4867 0.098 Uiso 1 1 calc GR .
H12C H 0.1312 -0.8391 -0.4676 0.098 Uiso 1 1 calc GR .
C13 C 0.1055(12) -0.6435(13) -0.3448(11) 0.076(6) Uani 1 1 d D U
H13 H 0.1165 -0.6687 -0.3007 0.092 Uiso 1 1 calc R .
C14 C 0.0718(12) -0.5418(13) -0.3304(11) 0.074(7) Uani 1 1 d D .
H14A H 0.0740 -0.5032 -0.3696 0.110 Uiso 1 1 calc GR .
H14B H 0.1095 -0.5123 -0.2976 0.110 Uiso 1 1 calc GR .
H14C H 0.0105 -0.5450 -0.3149 0.110 Uiso 1 1 calc GR .
C15 C 0.1886(13) -0.6548(18) -0.3728(14) 0.124(9) Uani 1 1 d D U
H15A H 0.2147 -0.7155 -0.3588 0.185 Uiso 1 1 calc GR .
H15B H 0.2273 -0.6017 -0.3599 0.185 Uiso 1 1 calc GR .
H15C H 0.1824 -0.6550 -0.4195 0.185 Uiso 1 1 calc GR .
C16 C -0.0648(10) -0.7457(10) -0.2429(8) 0.033(4) Uiso 1 1 d . .
H16 H -0.0030 -0.7250 -0.2536 0.040 Uiso 1 1 calc R .
C17 C -0.1138(12) -0.6604(11) -0.2179(9) 0.052(5) Uiso 1 1 d . .
H17A H -0.1037 -0.6056 -0.2463 0.078 Uiso 1 1 calc GR .
H17B H -0.0923 -0.6450 -0.1748 0.078 Uiso 1 1 calc GR .
H17C H -0.1774 -0.6748 -0.2161 0.078 Uiso 1 1 calc GR .
C18 C -0.0589(11) -0.8261(12) -0.1989(9) 0.054(5) Uani 1 1 d . .
H18A H -0.1188 -0.8479 -0.1878 0.080 Uiso 1 1 calc GR .
H18B H -0.0277 -0.8060 -0.1600 0.080 Uiso 1 1 calc GR .
H18C H -0.0262 -0.8786 -0.2192 0.080 Uiso 1 1 calc GR .
C19 C -0.291(2) -1.1035(14) -0.6245(11) 0.118(8) Uani 1 1 d . U
H19 H -0.2412 -1.1469 -0.6128 0.141 Uiso 1 1 calc R .
C20 C -0.2940(15) -1.1232(12) -0.6912(10) 0.080(7) Uani 1 1 d . U
H20A H -0.2780 -1.0653 -0.7151 0.119 Uiso 1 1 calc GR .
H20B H -0.3540 -1.1434 -0.7033 0.119 Uiso 1 1 calc GR .
H20C H -0.2517 -1.1744 -0.7013 0.119 Uiso 1 1 calc GR .
C21 C -0.3600(13) -1.1430(12) -0.5797(10) 0.075(6) Uani 1 1 d . U
H21A H -0.3822 -1.0915 -0.5520 0.112 Uiso 1 1 calc GR .
H21B H -0.3333 -1.1933 -0.5532 0.112 Uiso 1 1 calc GR .
H21C H -0.4094 -1.1699 -0.6044 0.112 Uiso 1 1 calc GR .
C22 C 0.0266(14) -0.8670(15) -0.6549(11) 0.105(9) Uani 1 1 d D U
H22 H 0.0611 -0.9115 -0.6269 0.126 Uiso 1 1 calc R .
C23 C 0.093(2) -0.807(2) -0.6956(16) 0.172(14) Uani 1 1 d . U
H23A H 0.0898 -0.7392 -0.6829 0.258 Uiso 1 1 calc GR .
H23B H 0.0784 -0.8127 -0.7411 0.258 Uiso 1 1 calc GR .
H23C H 0.1539 -0.8303 -0.6884 0.258 Uiso 1 1 calc GR .
C24 C -0.0393(17) -0.9275(18) -0.6963(13) 0.130(10) Uiso 1 1 d D .
H24A H -0.0056 -0.9719 -0.7234 0.196 Uiso 1 1 calc R .
H24B H -0.0789 -0.9638 -0.6682 0.196 Uiso 1 1 calc R .
H24C H -0.0745 -0.8846 -0.7234 0.196 Uiso 1 1 calc R .
C25 C 0.0500(12) -0.4941(14) -0.5256(10) 0.081(6) Uani 1 1 d D .
H25 H 0.0885 -0.4702 -0.4900 0.097 Uiso 1 1 calc R .
C26 C 0.0412(19) -0.4170(18) -0.5714(13) 0.147(11) Uiso 1 1 d D .
H26A H 0.0994 -0.4025 -0.5900 0.220 Uiso 1 1 calc R .
H26B H 0.0001 -0.4364 -0.6054 0.220 Uiso 1 1 calc R .
H26C H 0.0179 -0.3600 -0.5498 0.220 Uiso 1 1 calc R .
C27 C 0.0949(12) -0.5817(16) -0.5536(11) 0.100(8) Uani 1 1 d . .
H27A H 0.1095 -0.6266 -0.5191 0.151 Uiso 1 1 calc GR .
H27B H 0.1494 -0.5624 -0.5756 0.151 Uiso 1 1 calc GR .
H27C H 0.0547 -0.6128 -0.5841 0.151 Uiso 1 1 calc GR .
C28 C -0.2792(13) -0.4269(12) -0.2758(9) 0.076(6) Uani 1 1 d D U
H28 H -0.3144 -0.3748 -0.2966 0.092 Uiso 1 1 calc R .
C29 C -0.3394(18) -0.4815(13) -0.2369(9) 0.127(11) Uani 1 1 d . U
H29A H -0.3994 -0.4769 -0.2547 0.191 Uiso 1 1 calc GR .
H29B H -0.3392 -0.4560 -0.1932 0.191 Uiso 1 1 calc GR .
H29C H -0.3206 -0.5487 -0.2362 0.191 Uiso 1 1 calc GR .
C30 C -0.1963(12) -0.3799(13) -0.2457(11) 0.068(6) Uiso 1 1 d D U
H30A H -0.1777 -0.4169 -0.2082 0.102 Uiso 1 1 calc GR .
H30B H -0.2105 -0.3142 -0.2328 0.102 Uiso 1 1 calc GR .
H30C H -0.1480 -0.3788 -0.2772 0.102 Uiso 1 1 calc GR .
C31 C -0.5721(15) -0.7352(16) -0.3015(11) 0.096(7) Uani 1 1 d . U
H31 H -0.6030 -0.6964 -0.3350 0.115 Uiso 1 1 calc R .
C32 C -0.5961(16) -0.8236(17) -0.3222(12) 0.135(9) Uani 1 1 d . U
H32A H -0.5868 -0.8279 -0.3686 0.202 Uiso 1 1 calc GR .
H32B H -0.6590 -0.8345 -0.3125 0.202 Uiso 1 1 calc GR .
H32C H -0.5600 -0.8721 -0.3006 0.202 Uiso 1 1 calc GR .
C33 C -0.606(2) -0.6907(19) -0.2490(14) 0.138(11) Uani 1 1 d . U
H33A H -0.5744 -0.7129 -0.2108 0.207 Uiso 1 1 calc GR .
H33B H -0.6692 -0.7058 -0.2451 0.207 Uiso 1 1 calc GR .
H33C H -0.5983 -0.6212 -0.2534 0.207 Uiso 1 1 calc GR .
C34 C -0.4267(11) -0.7634(10) -0.6867(8) 0.040(4) Uiso 1 1 d D .
H34 H -0.4857 -0.7918 -0.6756 0.047 Uiso 1 1 calc R .
C35 C -0.3727(12) -0.8416(12) -0.7163(9) 0.051(5) Uiso 1 1 d . .
H35A H -0.4009 -0.8625 -0.7562 0.077 Uiso 1 1 calc R .
H35B H -0.3129 -0.8177 -0.7255 0.077 Uiso 1 1 calc R .
H35C H -0.3688 -0.8958 -0.6867 0.077 Uiso 1 1 calc R .
C36 C -0.4449(14) -0.6763(11) -0.7308(9) 0.055(6) Uani 1 1 d D .
H36A H -0.4799 -0.6285 -0.7075 0.082 Uiso 1 1 calc GR .
H36B H -0.4779 -0.6974 -0.7686 0.082 Uiso 1 1 calc GR .
H36C H -0.3883 -0.6479 -0.7441 0.082 Uiso 1 1 calc GR .
C37 C -0.1747(16) -0.6432(18) -0.7407(9) 0.093(9) Uani 1 1 d D .
H37 H -0.1522 -0.7101 -0.7460 0.112 Uiso 1 1 calc R .
C38 C -0.0884(11) -0.5910(14) -0.7211(9) 0.076(6) Uani 1 1 d D .
H38A H -0.1011 -0.5464 -0.6860 0.114 Uiso 1 1 calc GR .
H38B H -0.0651 -0.5554 -0.7578 0.114 Uiso 1 1 calc GR .
H38C H -0.0443 -0.6381 -0.7070 0.114 Uiso 1 1 calc GR .
C39 C -0.2036(16) -0.625(2) -0.8001(9) 0.138(13) Uani 1 1 d D .
H39A H -0.2486 -0.5740 -0.7986 0.207 Uiso 1 1 calc GR .
H39B H -0.2296 -0.6829 -0.8184 0.207 Uiso 1 1 calc GR .
H39C H -0.1536 -0.6037 -0.8267 0.207 Uiso 1 1 calc GR .
C40 C -0.2910(10) -0.4621(10) -0.6278(7) 0.039(4) Uani 1 1 d D .
H40 H -0.2641 -0.4853 -0.6687 0.047 Uiso 1 1 calc R .
C41 C -0.2206(12) -0.3979(12) -0.5955(9) 0.057(6) Uani 1 1 d D .
H41A H -0.2377 -0.3861 -0.5509 0.085 Uiso 1 1 calc GR .
H41B H -0.2167 -0.3368 -0.6184 0.085 Uiso 1 1 calc GR .
H41C H -0.1628 -0.4301 -0.5966 0.085 Uiso 1 1 calc GR .
C42 C -0.3796(11) -0.4103(11) -0.6463(9) 0.053(5) Uani 1 1 d D .
H42A H -0.4206 -0.4566 -0.6654 0.079 Uiso 1 1 calc GR .
H42B H -0.3670 -0.3592 -0.6772 0.079 Uiso 1 1 calc GR .
H42C H -0.4066 -0.3826 -0.6078 0.079 Uiso 1 1 calc GR .
C43 C -0.4124(11) -0.3524(11) -0.4570(9) 0.054(5) Uani 1 1 d D .
H43 H -0.4506 -0.3140 -0.4866 0.065 Uiso 1 1 calc R .
C44 C -0.4639(16) -0.3728(13) -0.3955(9) 0.079(7) Uani 1 1 d D .
H44A H -0.5247 -0.3920 -0.4062 0.119 Uiso 1 1 calc GR .
H44B H -0.4654 -0.3149 -0.3690 0.119 Uiso 1 1 calc GR .
H44C H -0.4347 -0.4246 -0.3719 0.119 Uiso 1 1 calc GR .
C45 C -0.3358(12) -0.2959(11) -0.4392(8) 0.063(5) Uani 1 1 d D .
H45A H -0.3369 -0.2840 -0.3930 0.095 Uiso 1 1 calc GR .
H45B H -0.3371 -0.2347 -0.4621 0.095 Uiso 1 1 calc GR .
H45C H -0.2815 -0.3308 -0.4504 0.095 Uiso 1 1 calc GR .
C46 C -0.5511(8) -0.5667(10) -0.5210(7) 0.028(3) Uani 1 1 d . .
H46 H -0.5411 -0.4973 -0.5116 0.034 Uiso 1 1 calc R .
C47 C -0.5988(12) -0.5756(11) -0.5831(8) 0.047(4) Uiso 1 1 d . U
H47A H -0.5592 -0.5569 -0.6181 0.070 Uiso 1 1 calc GR .
H47B H -0.6510 -0.5337 -0.5828 0.070 Uiso 1 1 calc GR .
H47C H -0.6177 -0.6422 -0.5892 0.070 Uiso 1 1 calc GR .
C48 C -0.6068(11) -0.6080(13) -0.4708(8) 0.056(5) Uani 1 1 d . .
H48A H -0.6207 -0.6747 -0.4815 0.084 Uiso 1 1 calc GR .
H48B H -0.6619 -0.5712 -0.4673 0.084 Uiso 1 1 calc GR .
H48C H -0.5749 -0.6059 -0.4299 0.084 Uiso 1 1 calc GR .
C49 C -0.6070(11) -0.8682(12) -0.5560(12) 0.076(7) Uani 1 1 d D U
H49 H -0.6164 -0.8859 -0.5102 0.091 Uiso 1 1 calc R .
C50 C -0.5732(12) -0.9552(12) -0.5939(9) 0.058(5) Uani 1 1 d . U
H50A H -0.5599 -0.9359 -0.6380 0.087 Uiso 1 1 calc GR .
H50B H -0.6188 -1.0052 -0.5942 0.087 Uiso 1 1 calc GR .
H50C H -0.5191 -0.9801 -0.5737 0.087 Uiso 1 1 calc GR .
C51 C -0.6879(17) -0.834(2) -0.584(2) 0.22(2) Uani 1 1 d D U
H51A H -0.7339 -0.8838 -0.5791 0.326 Uiso 1 1 calc R .
H51B H -0.7069 -0.7761 -0.5613 0.326 Uiso 1 1 calc R .
H51C H -0.6786 -0.8204 -0.6289 0.326 Uiso 1 1 calc R .
O1 O -0.1767(6) -0.8134(6) -0.4057(5) 0.021(2) Uani 1 1 d . .
O2 O -0.3182(6) -0.6871(6) -0.5237(4) 0.019(2) Uani 1 1 d . .
O3 O -0.2664(7) -0.8455(7) -0.2402(5) 0.031(3) Uani 1 1 d . .
O4 O -0.1877(6) -0.9595(6) -0.3376(5) 0.029(2) Uani 1 1 d . .
O5 O -0.0993(7) -1.0677(6) -0.4406(5) 0.035(3) Uani 1 1 d . .
O6 O -0.0281(6) -0.8886(6) -0.4059(5) 0.027(2) Uani 1 1 d . .
O7 O 0.0419(7) -0.7051(7) -0.3663(5) 0.033(3) Uani 1 1 d . .
O8 O -0.1081(6) -0.7742(6) -0.3018(5) 0.023(2) Uani 1 1 d . .
O9 O -0.3459(6) -0.8513(6) -0.3562(5) 0.025(2) Uani 1 1 d . .
O10 O -0.2610(6) -0.9733(6) -0.4645(4) 0.025(2) Uani 1 1 d . .
O11 O -0.1316(7) -0.8991(6) -0.5199(5) 0.027(2) Uani 1 1 d . .
O12 O -0.0563(5) -0.7243(6) -0.4831(4) 0.019(2) Uani 1 1 d . .
O13 O -0.1244(6) -0.6275(6) -0.3944(5) 0.024(2) Uani 1 1 d . .
O14 O -0.2749(6) -0.6924(6) -0.3304(5) 0.023(2) Uani 1 1 d . .
O15 O -0.2564(7) -1.0179(6) -0.6007(5) 0.035(3) Uani 1 1 d . U
O16 O -0.0211(7) -0.8020(7) -0.6153(6) 0.042(3) Uani 1 1 d . .
O17 O -0.0326(5) -0.5136(6) -0.4999(4) 0.035(2) Uani 1 1 d . .
O18 O -0.2426(6) -0.4846(6) -0.3256(5) 0.030(2) Uani 1 1 d . .
O19 O -0.4807(7) -0.7049(7) -0.3151(5) 0.034(3) Uani 1 1 d . .
O20 O -0.3684(6) -0.8780(6) -0.5343(5) 0.027(2) Uani 1 1 d . .
O21 O -0.2168(6) -0.8080(6) -0.5990(4) 0.021(2) Uani 1 1 d . .
O22 O -0.1504(6) -0.6510(6) -0.5648(4) 0.020(2) Uani 1 1 d . .
O23 O -0.2271(5) -0.5405(6) -0.4681(4) 0.021(2) Uani 1 1 d . .
O24 O -0.3651(6) -0.6007(6) -0.4127(5) 0.024(2) Uani 1 1 d . .
O25 O -0.4478(7) -0.7720(6) -0.4454(5) 0.035(3) Uani 1 1 d . .
O26 O -0.5385(6) -0.7992(6) -0.5613(5) 0.032(3) Uani 1 1 d . .
O27 O -0.3877(6) -0.7297(6) -0.6271(5) 0.027(2) Uiso 1 1 d . .
O28 O -0.2319(7) -0.6552(7) -0.6902(5) 0.036(3) Uani 1 1 d . .
O29 O -0.3071(6) -0.5436(6) -0.5904(4) 0.025(2) Uani 1 1 d . .
O30 O -0.3893(6) -0.4375(6) -0.4869(5) 0.028(2) Uani 1 1 d . .
O31 O -0.4684(6) -0.6130(6) -0.5262(5) 0.025(2) Uani 1 1 d . .
Ti1 Ti -0.23414(17) -0.82639(17) -0.32113(13) 0.0229(6) Uani 1 1 d . .
Ti2 Ti -0.14819(15) -0.94890(18) -0.42938(12) 0.0243(6) Uani 1 1 d . .
Ti3 Ti -0.06308(16) -0.75460(18) -0.38930(13) 0.0247(6) Uani 1 1 d . .
Ti4 Ti -0.39470(16) -0.72445(17) -0.37306(13) 0.0249(6) Uani 1 1 d . .
Ti5 Ti -0.25627(16) -0.91968(16) -0.54874(13) 0.0239(6) Uani 1 1 d . .
Ti6 Ti -0.10452(16) -0.78270(16) -0.55809(12) 0.0216(6) Uani 1 1 d . .
Ti7 Ti -0.11588(16) -0.59975(16) -0.48678(12) 0.0211(5) Uani 1 1 d . .
Ti8 Ti -0.24376(15) -0.58420(16) -0.37823(12) 0.0195(6) Uani 1 1 d . .
Ti9 Ti -0.43343(17) -0.75630(17) -0.53517(13) 0.0243(6) Uani 1 1 d . .
Ti10 Ti -0.26849(17) -0.67860(17) -0.60952(13) 0.0232(6) Uani 1 1 d . .
Ti11 Ti -0.35083(15) -0.55696(17) -0.50042(12) 0.0214(6) Uani 1 1 d . .
Zn1 Zn -0.38053(11) -0.92457(11) -0.43568(9) 0.0296(4) Uani 1 1 d . .

loop_
_atom_site_aniso_label
_atom_site_aniso_U_11
_atom_site_aniso_U_22
_atom_site_aniso_U_33
_atom_site_aniso_U_23
_atom_site_aniso_U_13
_atom_site_aniso_U_12
Br1 0.0435(8) 0.0439(9) 0.0622(11) 0.0030(8) 0.0034(8) -0.0164(7)
C1 0.039(9) 0.060(10) 0.026(9) -0.003(8) 0.020(7) 0.002(7)
C2 0.083(14) 0.092(14) 0.047(12) 0.006(11) 0.045(10) 0.003(11)
C3 0.093(13) 0.040(9) 0.058(11) -0.008(8) 0.043(10) -0.005(8)
C4 0.062(10) 0.024(8) 0.044(11) 0.013(7) 0.010(8) 0.004(7)
C5 0.053(10) 0.038(9) 0.025(9) 0.023(7) -0.005(7) 0.011(7)
C6 0.045(9) 0.045(9) 0.045(11) 0.031(8) -0.004(8) 0.004(7)
C7 0.063(11) 0.025(8) 0.049(11) -0.008(8) 0.036(9) 0.004(7)
C8 0.12(2) 0.053(12) 0.10(2) 0.014(12) 0.055(17) 0.027(12)
C9 0.101(14) 0.053(10) 0.052(11) 0.019(9) 0.030(10) 0.043(10)
C10 0.025(8) 0.040(9) 0.116(18) -0.011(11) 0.000(10) 0.021(7)
C12 0.052(11) 0.110(16) 0.036(11) 0.003(10) 0.017(8) 0.045(10)
C13 0.059(10) 0.073(10) 0.097(12) -0.036(9) -0.011(9) -0.018(8)
C14 0.050(12) 0.076(14) 0.096(19) -0.019(14) -0.003(12) -0.017(11)
C15 0.048(12) 0.126(17) 0.20(2) -0.061(16) 0.044(13) -0.038(11)
C18 0.030(9) 0.072(12) 0.058(14) 0.004(10) -0.007(9) 0.000(8)
C19 0.21(2) 0.060(12) 0.084(16) -0.030(11) 0.052(16) -0.044(14)
C20 0.129(19) 0.048(11) 0.061(14) -0.040(10) -0.036(13) 0.004(11)
C21 0.084(14) 0.046(10) 0.094(16) -0.002(10) 0.018(12) -0.021(9)
C22 0.104(17) 0.089(15) 0.122(19) 0.044(14) 0.090(15) 0.040(13)
C23 0.16(2) 0.20(2) 0.15(2) -0.060(18) 0.113(18) 0.002(18)
C25 0.056(11) 0.088(15) 0.099(16) 0.011(12) 0.035(11) -0.024(10)
C27 0.053(11) 0.133(19) 0.116(18) -0.072(15) 0.040(11) -0.007(12)
C28 0.106(16) 0.051(11) 0.072(14) -0.013(10) 0.021(12) 0.021(10)
C29 0.24(3) 0.055(12) 0.091(16) 0.017(11) 0.120(18) 0.042(15)
C31 0.092(11) 0.100(11) 0.096(11) -0.024(10) 0.053(9) -0.021(9)
C32 0.125(16) 0.130(16) 0.150(18) -0.094(14) 0.075(14) -0.088(13)
C33 0.146(19) 0.137(18) 0.130(18) -0.055(15) 0.114(15) -0.056(14)
C36 0.089(15) 0.046(10) 0.030(11) 0.005(8) -0.036(10) -0.011(9)
C37 0.14(2) 0.12(2) 0.026(12) 0.006(13) 0.012(14) -0.037(17)
C38 0.070(12) 0.100(15) 0.060(12) 0.005(11) 0.029(10) -0.033(11)
C39 0.076(16) 0.32(4) 0.022(12) -0.019(18) -0.002(11) 0.01(2)
C40 0.063(10) 0.032(8) 0.022(9) 0.010(7) 0.014(7) 0.000(8)
C41 0.064(12) 0.048(10) 0.058(13) 0.024(9) -0.008(10) -0.027(9)
C42 0.058(11) 0.048(11) 0.052(13) 0.003(9) -0.019(10) 0.016(8)
C43 0.058(11) 0.039(10) 0.065(14) -0.002(9) 0.010(10) 0.011(8)
C44 0.115(19) 0.071(13) 0.051(14) -0.032(10) 0.050(13) -0.020(12)
C45 0.097(14) 0.052(10) 0.041(10) -0.014(8) -0.016(10) -0.029(9)
C46 0.022(7) 0.034(8) 0.029(8) 0.001(7) -0.008(6) 0.007(6)
C48 0.031(8) 0.110(15) 0.026(10) -0.022(9) 0.006(7) 0.008(9)
C49 0.028(8) 0.067(12) 0.13(2) -0.030(12) 0.001(10) -0.033(8)
C50 0.068(13) 0.050(11) 0.057(13) 0.000(10) -0.022(11) -0.018(10)
C51 0.08(2) 0.15(3) 0.43(6) -0.12(3) -0.08(3) 0.022(17)
O1 0.019(5) 0.023(5) 0.021(6) 0.000(4) -0.010(4) 0.000(4)
O2 0.016(5) 0.024(5) 0.018(6) -0.006(4) 0.010(4) -0.003(4)
O3 0.032(6) 0.042(6) 0.020(6) 0.008(5) 0.005(5) 0.005(5)
O4 0.029(5) 0.026(5) 0.033(6) -0.003(5) -0.011(5) 0.002(4)
O5 0.044(6) 0.020(5) 0.040(7) 0.000(5) -0.004(5) -0.001(4)
O6 0.020(5) 0.035(5) 0.027(6) 0.001(5) -0.012(5) 0.009(4)
O7 0.023(6) 0.041(6) 0.034(7) -0.010(5) -0.004(5) -0.006(4)
O8 0.028(5) 0.026(5) 0.016(5) -0.003(4) -0.007(4) 0.002(3)
O9 0.029(6) 0.018(5) 0.027(6) 0.000(4) 0.005(5) 0.001(4)
O10 0.029(5) 0.029(5) 0.017(5) 0.002(4) 0.000(4) -0.003(4)
O11 0.033(6) 0.032(5) 0.017(6) -0.008(4) -0.001(5) 0.007(4)
O12 0.013(5) 0.029(5) 0.015(5) -0.008(4) -0.004(4) 0.003(4)
O13 0.025(5) 0.019(5) 0.028(6) -0.001(4) 0.002(4) -0.004(4)
O14 0.014(5) 0.032(5) 0.023(6) -0.002(5) 0.003(4) 0.001(4)
O15 0.050(7) 0.024(5) 0.030(7) -0.005(5) -0.002(5) -0.008(5)
O16 0.036(6) 0.041(6) 0.050(8) -0.018(6) 0.021(6) 0.002(5)
O17 0.034(5) 0.035(5) 0.036(6) 0.004(4) 0.004(4) -0.016(4)
O18 0.037(6) 0.029(5) 0.025(6) -0.014(5) 0.007(5) -0.012(4)
O19 0.025(6) 0.048(6) 0.030(7) 0.002(5) 0.006(5) -0.007(5)
O20 0.031(6) 0.020(5) 0.029(6) -0.004(4) 0.005(5) -0.004(4)
O21 0.033(5) 0.015(4) 0.017(6) -0.002(4) 0.001(4) -0.002(4)
O22 0.015(5) 0.022(5) 0.022(6) 0.001(4) -0.002(4) 0.002(3)
O23 0.021(4) 0.030(5) 0.012(5) -0.007(4) 0.000(4) -0.008(4)
O24 0.024(5) 0.019(5) 0.029(6) 0.003(4) 0.011(5) 0.004(4)
O25 0.041(7) 0.026(5) 0.039(7) 0.002(5) 0.007(6) -0.018(5)
O26 0.021(6) 0.029(5) 0.047(8) 0.002(5) 0.000(5) -0.007(4)
O28 0.048(7) 0.033(6) 0.026(7) 0.000(5) 0.009(6) -0.014(5)
O29 0.039(6) 0.017(5) 0.020(6) 0.009(4) 0.003(4) 0.005(4)
O30 0.034(5) 0.020(5) 0.031(6) 0.002(4) 0.003(5) 0.007(4)
O31 0.031(6) 0.019(4) 0.027(6) -0.004(4) 0.001(5) 0.007(4)
Ti1 0.0233(14) 0.0257(13) 0.0198(16) -0.0020(11) 0.0022(11) 0.0000(10)
Ti2 0.0238(13) 0.0236(13) 0.0254(16) -0.0011(12) 0.0021(11) 0.0025(11)
Ti3 0.0177(13) 0.0294(14) 0.0270(17) -0.0011(11) -0.0008(12) -0.0017(10)
Ti4 0.0233(14) 0.0283(13) 0.0231(16) -0.0028(12) 0.0053(12) -0.0023(10)
Ti5 0.0273(15) 0.0220(13) 0.0224(16) -0.0011(11) 0.0002(12) -0.0018(10)
Ti6 0.0214(13) 0.0243(13) 0.0191(15) -0.0031(11) 0.0043(11) -0.0002(10)
Ti7 0.0203(12) 0.0219(12) 0.0212(14) -0.0030(10) 0.0020(10) -0.0069(9)
Ti8 0.0219(13) 0.0208(13) 0.0158(14) -0.0055(10) 0.0013(11) -0.0013(9)
Ti9 0.0226(14) 0.0283(14) 0.0220(16) -0.0015(11) -0.0024(12) -0.0035(10)
Ti10 0.0275(14) 0.0235(13) 0.0186(15) 0.0004(11) -0.0017(12) -0.0029(10)
Ti11 0.0240(13) 0.0211(13) 0.0190(15) -0.0009(11) -0.0022(11) 0.0001(10)
Zn1 0.0288(9) 0.0294(8) 0.0305(10) -0.0023(8) 0.0016(7) -0.0062(7)

loop_
_atom_type_symbol
_atom_type_description
_atom_type_scat_dispersion_real
_atom_type_scat_dispersion_imag
_atom_type_scat_source
C C 0.0033 0.0016 'International Tables Vol C Tables 4.2.6.8 and 6.1.1.4'
H H 0.0000 0.0000 'International Tables Vol C Tables 4.2.6.8 and 6.1.1.4'
Br Br -0.2901 2.4595 'International Tables Vol C Tables 4.2.6.8 and 6.1.1.4'
O O 0.0106 0.0060 'International Tables Vol C Tables 4.2.6.8 and 6.1.1.4'
Ti Ti 0.2776 0.4457 'International Tables Vol C Tables 4.2.6.8 and 6.1.1.4'
Zn Zn 0.2839 1.4301 'International Tables Vol C Tables 4.2.6.8 and 6.1.1.4'

loop_
_geom_angle_atom_site_label_1
_geom_angle_atom_site_label_2
_geom_angle_atom_site_label_3
_geom_angle
C2 C1 H1 107.4
C3 C1 H1 107.4
C3 C1 C2 118.5(15)
O3 C1 H1 107.4
O3 C1 C2 108.4(13)
O3 C1 C3 107.4(13)
C1 C2 H2A 109.5
C1 C2 H2B 109.5
C1 C2 H2C 109.5
H2A C2 H2B 109.5
H2A C2 H2C 109.5
H2B C2 H2C 109.5
C1 C3 H3A 109.5
C1 C3 H3B 109.5
C1 C3 H3C 109.5
H3A C3 H3B 109.5
H3A C3 H3C 109.5
H3B C3 H3C 109.5
C5 C4 H4 107.8
C6 C4 H4 107.8
C6 C4 C5 115.1(13)
C6 C4 O4 107.4(13)
O4 C4 H4 107.8
O4 C4 C5 110.7(13)
C4 C5 H5A 109.5
C4 C5 H5B 109.5
C4 C5 H5C 109.5
H5A C5 H5B 109.5
H5A C5 H5C 109.5
H5B C5 H5C 109.5
C4 C6 H6A 109.5
C4 C6 H6B 109.5
C4 C6 H6C 109.5
H6A C6 H6B 109.5
H6A C6 H6C 109.5
H6B C6 H6C 109.5
C8 C7 H7 107.6
C9 C7 H7 107.6
C9 C7 C8 110.4(15)
O5 C7 H7 107.6
O5 C7 C8 107.8(15)
O5 C7 C9 115.5(15)
C7 C8 H8A 109.5
C7 C8 H8B 109.5
C7 C8 H8C 109.5
H8A C8 H8B 109.5
H8A C8 H8C 109.5
H8B C8 H8C 109.5
C7 C9 H9A 109.5
C7 C9 H9B 109.5
C7 C9 H9C 109.5
H9A C9 H9B 109.5
H9A C9 H9C 109.5
H9B C9 H9C 109.5
C11 C10 H10 106.7
C12 C10 H10 106.7
C12 C10 C11 122.4(15)
O6 C10 H10 106.7
O6 C10 C11 105.6(12)
O6 C10 C12 107.8(12)
C10 C11 H11A 109.5
C10 C11 H11B 109.5
C10 C11 H11C 109.5
H11A C11 H11B 109.5
H11A C11 H11C 109.5
H11B C11 H11C 109.5
C10 C12 H12A 109.5
C10 C12 H12B 109.5
C10 C12 H12C 109.5
H12A C12 H12B 109.5
H12A C12 H12C 109.5
H12B C12 H12C 109.5
C14 C13 H13 101.5
C15 C13 H13 101.5
C15 C13 C14 119(2)
O7 C13 H13 101.5
O7 C13 C14 114.5(15)
O7 C13 C15 115.0(17)
C13 C14 H14A 109.5
C13 C14 H14B 109.5
C13 C14 H14C 109.5
H14A C14 H14B 109.5
H14A C14 H14C 109.5
H14B C14 H14C 109.5
C13 C15 H15A 109.5
C13 C15 H15B 109.5
C13 C15 H15C 109.5
H15A C15 H15B 109.5
H15A C15 H15C 109.5
H15B C15 H15C 109.5
C17 C16 H16 107.9
C18 C16 H16 107.9
C18 C16 C17 115.0(15)
O8 C16 H16 107.9
O8 C16 C17 107.2(12)
O8 C16 C18 110.7(12)
C16 C17 H17A 109.5
C16 C17 H17B 109.5
C16 C17 H17C 109.5
H17A C17 H17B 109.5
H17A C17 H17C 109.5
H17B C17 H17C 109.5
C16 C18 H18A 109.5
C16 C18 H18B 109.5
C16 C18 H18C 109.5
H18A C18 H18B 109.5
H18A C18 H18C 109.5
H18B C18 H18C 109.5
C20 C19 H19 98.3
C20 C19 C21 122(2)
C21 C19 H19 98.3
O15 C19 H19 98.3
O15 C19 C20 122(2)
O15 C19 C21 110.6(17)
C19 C20 H20A 109.5
C19 C20 H20B 109.5
C19 C20 H20C 109.5
H20A C20 H20B 109.5
H20A C20 H20C 109.5
H20B C20 H20C 109.5
C19 C21 H21A 109.5
C19 C21 H21B 109.5
C19 C21 H21C 109.5
H21A C21 H21B 109.5
H21A C21 H21C 109.5
H21B C21 H21C 109.5
C23 C22 H22 108.6
C24 C22 H22 108.6
C24 C22 C23 113(2)
O16 C22 H22 108.6
O16 C22 C23 107.4(18)
O16 C22 C24 110.3(18)
C22 C23 H23A 109.5
C22 C23 H23B 109.5
C22 C23 H23C 109.5
H23A C23 H23B 109.5
H23A C23 H23C 109.5
H23B C23 H23C 109.5
C22 C24 H24A 109.5
C22 C24 H24B 109.5
C22 C24 H24C 109.5
H24A C24 H24B 109.5
H24A C24 H24C 109.5
H24B C24 H24C 109.5
C26 C25 H25 107.3
C26 C25 C27 113(2)
C27 C25 H25 107.3
O17 C25 H25 107.3
O17 C25 C26 108.7(19)
O17 C25 C27 113.1(15)
C25 C26 H26A 109.5
C25 C26 H26B 109.5
C25 C26 H26C 109.5
H26A C26 H26B 109.5
H26A C26 H26C 109.5
H26B C26 H26C 109.5
C25 C27 H27A 109.5
C25 C27 H27B 109.5
C25 C27 H27C 109.5
H27A C27 H27B 109.5
H27A C27 H27C 109.5
H27B C27 H27C 109.5
C29 C28 H28 107.3
C29 C28 C30 120.4(19)
C30 C28 H28 107.3
O18 C28 H28 107.3
O18 C28 C29 111.0(14)
O18 C28 C30 103.0(15)
C28 C29 H29A 109.5
C28 C29 H29B 109.5
C28 C29 H29C 109.5
H29A C29 H29B 109.5
H29A C29 H29C 109.5
H29B C29 H29C 109.5
C28 C30 H30A 109.5
C28 C30 H30B 109.5
C28 C30 H30C 109.5
H30A C30 H30B 109.5
H30A C30 H30C 109.5
H30B C30 H30C 109.5
C32 C31 H31 98.3
C32 C31 C33 125(2)
C32 C31 O19 116.7(19)
C33 C31 H31 98.3
C33 C31 O19 112.0(19)
O19 C31 H31 98.3
C31 C32 H32A 109.5
C31 C32 H32B 109.5
C31 C32 H32C 109.5
H32A C32 H32B 109.5
H32A C32 H32C 109.5
H32B C32 H32C 109.5
C31 C33 H33A 109.5
C31 C33 H33B 109.5
C31 C33 H33C 109.5
H33A C33 H33B 109.5
H33A C33 H33C 109.5
H33B C33 H33C 109.5
C35 C34 H34 106.9
C35 C34 C36 114.9(16)
C36 C34 H34 106.9
O27 C34 H34 106.9
O27 C34 C35 111.8(13)
O27 C34 C36 109.0(11)
C34 C35 H35A 109.5
C34 C35 H35B 109.5
C34 C35 H35C 109.5
H35A C35 H35B 109.5
H35A C35 H35C 109.5
H35B C35 H35C 109.5
C34 C36 H36A 109.5
C34 C36 H36B 109.5
C34 C36 H36C 109.5
H36A C36 H36B 109.5
H36A C36 H36C 109.5
H36B C36 H36C 109.5
C38 C37 H37 100.7
C39 C37 H37 100.7
C39 C37 C38 115(2)
C39 C37 O28 122(2)
O28 C37 H37 100.7
O28 C37 C38 112.5(15)
C37 C38 H38A 109.5
C37 C38 H38B 109.5
C37 C38 H38C 109.5
H38A C38 H38B 109.5
H38A C38 H38C 109.5
H38B C38 H38C 109.5
C37 C39 H39A 109.5
C37 C39 H39B 109.5
C37 C39 H39C 109.5
H39A C39 H39B 109.5
H39A C39 H39C 109.5
H39B C39 H39C 109.5
C41 C40 H40 106.5
C41 C40 C42 115.2(13)
C42 C40 H40 106.5
O29 C40 H40 106.5
O29 C40 C41 110.2(12)
O29 C40 C42 111.4(13)
C40 C41 H41A 109.5
C40 C41 H41B 109.5
C40 C41 H41C 109.5
H41A C41 H41B 109.5
H41A C41 H41C 109.5
H41B C41 H41C 109.5
C40 C42 H42A 109.5
C40 C42 H42B 109.5
C40 C42 H42C 109.5
H42A C42 H42B 109.5
H42A C42 H42C 109.5
H42B C42 H42C 109.5
C44 C43 H43 109.1
C45 C43 H43 109.1
C45 C43 C44 106.8(17)
O30 C43 H43 109.1
O30 C43 C44 110.3(14)
O30 C43 C45 112.5(14)
C43 C44 H44A 109.5
C43 C44 H44B 109.5
C43 C44 H44C 109.5
H44A C44 H44B 109.5
H44A C44 H44C 109.5
H44B C44 H44C 109.5
C43 C45 H45A 109.5
C43 C45 H45B 109.5
C43 C45 H45C 109.5
H45A C45 H45B 109.5
H45A C45 H45C 109.5
H45B C45 H45C 109.5
C47 C46 H46 109.1
C48 C46 H46 109.1
C48 C46 C47 108.4(13)
O31 C46 H46 109.1
O31 C46 C47 108.8(12)
O31 C46 C48 112.4(12)
C46 C47 H47A 109.5
C46 C47 H47B 109.5
C46 C47 H47C 109.5
H47A C47 H47B 109.5
H47A C47 H47C 109.5
H47B C47 H47C 109.5
C46 C48 H48A 109.5
C46 C48 H48B 109.5
C46 C48 H48C 109.5
H48A C48 H48B 109.5
H48A C48 H48C 109.5
H48B C48 H48C 109.5
C50 C49 H49 110.2
C51 C49 H49 110.2
C51 C49 C50 110(2)
O26 C49 H49 110.2
O26 C49 C50 104.8(15)
O26 C49 C51 112(2)
C49 C50 H50A 109.5
C49 C50 H50B 109.5
C49 C50 H50C 109.5
H50A C50 H50B 109.5
H50A C50 H50C 109.5
H50B C50 H50C 109.5
C49 C51 H51A 109.5
C49 C51 H51B 109.5
C49 C51 H51C 109.5
H51A C51 H51B 109.5
H51A C51 H51C 109.5
H51B C51 H51C 109.5
Ti1 O1 Ti2 103.2(4)
Ti3 O1 Ti1 105.6(4)
Ti3 O1 Ti2 104.8(4)
Ti10 O2 Ti9 104.6(4)
Ti11 O2 Ti9 105.2(4)
Ti11 O2 Ti10 105.7(4)
C1 O3 Ti1 148.7(10)
C4 O4 Ti1 127.7(9)
C4 O4 Ti2 130.4(9)
Ti2 O4 Ti1 101.4(4)
C7 O5 Ti2 145.0(10)
C10 O6 Ti2 125.4(8)
C10 O6 Ti3 132.8(8)
Ti3 O6 Ti2 101.3(4)
C13 O7 Ti3 162.2(11)
C16 O8 Ti1 132.3(9)
C16 O8 Ti3 126.6(8)
Ti3 O8 Ti1 100.6(4)
Ti1 O9 Ti4 104.0(4)
Ti1 O9 Zn1 130.5(5)
Ti4 O9 Zn1 102.3(4)
Ti2 O10 Ti5 104.7(4)
Ti2 O10 Zn1 128.9(5)
Ti5 O10 Zn1 100.2(4)
Ti5 O11 Ti2 96.7(5)
Ti6 O11 Ti2 136.6(5)
Ti6 O11 Ti5 101.7(4)
Ti6 O12 Ti3 133.8(5)
Ti6 O12 Ti7 99.9(4)
Ti7 O12 Ti3 101.6(4)
Ti7 O13 Ti3 101.3(4)
Ti8 O13 Ti3 134.4(5)
Ti8 O13 Ti7 99.8(4)
Ti1 O14 Ti4 96.2(4)
Ti8 O14 Ti1 137.5(5)
Ti8 O14 Ti4 99.4(4)
C19 O15 Ti5 153.1(13)
C22 O16 Ti6 148.8(11)
C25 O17 Ti7 146.9(11)
C28 O18 Ti8 153.1(10)
C31 O19 Ti4 139.8(11)
Ti5 O20 Ti9 137.9(5)
Ti5 O20 Zn1 98.1(4)
Ti9 O20 Zn1 103.1(4)
Ti5 O21 Ti10 131.5(5)
Ti6 O21 Ti5 100.0(4)
Ti6 O21 Ti10 103.1(4)
Ti6 O22 Ti10 99.3(4)
Ti7 O22 Ti6 101.5(4)
Ti7 O22 Ti10 135.9(5)
Ti7 O23 Ti8 99.8(4)
Ti7 O23 Ti11 134.5(5)
Ti8 O23 Ti11 99.6(4)
Ti4 O24 Ti8 99.1(4)
Ti11 O24 Ti4 134.3(5)
Ti11 O24 Ti8 101.8(4)
Ti4 O25 Ti9 136.2(5)
Ti4 O25 Zn1 93.9(4)
Ti9 O25 Zn1 98.0(5)
C49 O26 Ti9 148.6(12)
C34 O27 Ti9 126.8(8)
C34 O27 Ti10 130.3(9)
Ti10 O27 Ti9 101.2(4)
C37 O28 Ti10 158.8(12)
C40 O29 Ti10 126.8(9)
C40 O29 Ti11 131.1(9)
Ti11 O29 Ti10 101.2(4)
C43 O30 Ti11 162.2(10)
C46 O31 Ti9 132.3(8)
C46 O31 Ti11 125.5(8)
Ti11 O31 Ti9 100.1(4)
O1 Ti1 O4 77.3(4)
O1 Ti1 O8 75.0(4)
O1 Ti1 O14 87.8(4)
O1 Ti1 Ti2 38.7(2)
O1 Ti1 Ti3 36.7(2)
O1 Ti1 Ti4 89.2(3)
O3 Ti1 O1 169.5(4)
O3 Ti1 O4 96.8(4)
O3 Ti1 O8 96.7(4)
O3 Ti1 O9 95.7(5)
O3 Ti1 O14 98.6(4)
O3 Ti1 Ti2 136.1(3)
O3 Ti1 Ti3 135.2(3)
O3 Ti1 Ti4 101.2(3)
O4 Ti1 O8 92.3(4)
O4 Ti1 Ti2 39.3(3)
O4 Ti1 Ti3 86.1(3)
O4 Ti1 Ti4 130.8(3)
O8 Ti1 Ti2 87.3(3)
O8 Ti1 Ti3 38.5(3)
O8 Ti1 Ti4 129.8(3)
O9 Ti1 O1 93.5(4)
O9 Ti1 O4 94.3(4)
O9 Ti1 O8 165.2(4)
O9 Ti1 O14 81.8(4)
O9 Ti1 Ti2 89.3(3)
O9 Ti1 Ti3 128.8(3)
O9 Ti1 Ti4 38.9(3)
O14 Ti1 O4 164.4(4)
O14 Ti1 O8 88.4(4)
O14 Ti1 Ti2 125.2(3)
O14 Ti1 Ti3 84.7(3)
O14 Ti1 Ti4 42.9(3)
Ti3 Ti1 Ti2 60.02(8)
Ti4 Ti1 Ti2 109.36(11)
Ti4 Ti1 Ti3 110.38(11)
O1 Ti2 O4 76.7(4)
O1 Ti2 O6 75.1(3)
O1 Ti2 O11 86.2(4)
O1 Ti2 Ti1 38.1(3)
O1 Ti2 Ti3 36.8(3)
O1 Ti2 Ti5 87.8(3)
O4 Ti2 O6 93.6(4)
O4 Ti2 O11 161.6(4)
O4 Ti2 Ti1 39.3(3)
O4 Ti2 Ti3 86.0(3)
O4 Ti2 Ti5 129.8(3)
O5 Ti2 O1 167.1(4)
O5 Ti2 O4 100.1(4)
O5 Ti2 O6 92.7(4)
O5 Ti2 O10 98.6(4)
O5 Ti2 O11 98.1(4)
O5 Ti2 Ti1 139.3(4)
O5 Ti2 Ti3 131.2(3)
O5 Ti2 Ti5 103.5(3)
O6 Ti2 Ti1 88.1(3)
O6 Ti2 Ti3 38.4(2)
O6 Ti2 Ti5 128.3(3)
O10 Ti2 O1 94.2(4)
O10 Ti2 O4 95.2(4)
O10 Ti2 O6 164.2(4)
O10 Ti2 O11 79.0(4)
O10 Ti2 Ti1 90.4(3)
O10 Ti2 Ti3 129.4(3)
O10 Ti2 Ti5 38.0(3)
O11 Ti2 O6 88.5(4)
O11 Ti2 Ti1 122.7(3)
O11 Ti2 Ti3 84.4(3)
O11 Ti2 Ti5 41.2(3)
Ti3 Ti2 Ti1 59.87(8)
Ti5 Ti2 Ti1 107.63(10)
Ti5 Ti2 Ti3 109.14(10)
O1 Ti3 O6 78.6(4)
O1 Ti3 O8 78.5(4)
O1 Ti3 O12 87.8(4)
O1 Ti3 O13 87.6(4)
O1 Ti3 Ti1 37.7(3)
O1 Ti3 Ti2 38.4(3)
O1 Ti3 Ti7 87.3(3)
O6 Ti3 O12 90.8(4)
O6 Ti3 O13 162.4(4)
O6 Ti3 Ti1 89.8(3)
O6 Ti3 Ti2 40.3(3)
O6 Ti3 Ti7 128.2(3)
O7 Ti3 O1 174.3(5)
O7 Ti3 O6 100.2(4)
O7 Ti3 O8 96.2(5)
O7 Ti3 O12 97.8(5)
O7 Ti3 O13 94.6(4)
O7 Ti3 Ti1 137.1(4)
O7 Ti3 Ti2 140.5(3)
O7 Ti3 Ti7 97.8(4)
O8 Ti3 O6 97.1(4)
O8 Ti3 O12 162.4(4)
O8 Ti3 O13 90.8(4)
O8 Ti3 Ti1 41.0(3)
O8 Ti3 Ti2 89.3(3)
O8 Ti3 Ti7 128.6(3)
O12 Ti3 Ti1 123.9(3)
O12 Ti3 Ti2 86.7(2)
O12 Ti3 Ti7 38.6(2)
O13 Ti3 O12 77.6(4)
O13 Ti3 Ti1 85.8(3)
O13 Ti3 Ti2 124.5(3)
O13 Ti3 Ti7 39.0(3)
Ti1 Ti3 Ti2 60.11(8)
Ti7 Ti3 Ti1 108.41(10)
Ti7 Ti3 Ti2 109.11(10)
O9 Ti4 O14 77.8(4)
O9 Ti4 O24 142.0(4)
O9 Ti4 Ti1 37.0(3)
O9 Ti4 Ti8 108.2(3)
O9 Ti4 Zn1 39.7(3)
O14 Ti4 Ti1 40.8(2)
O14 Ti4 Ti8 37.9(3)
O14 Ti4 Zn1 108.6(3)
O19 Ti4 O9 106.8(5)
O19 Ti4 O14 107.9(4)
O19 Ti4 O24 108.3(4)
O19 Ti4 O25 107.3(5)
O19 Ti4 Ti1 114.1(4)
O19 Ti4 Ti8 118.1(3)
O19 Ti4 Zn1 118.2(3)
O24 Ti4 O14 78.1(4)
O24 Ti4 Ti1 112.6(3)
O24 Ti4 Ti8 40.6(3)
O24 Ti4 Zn1 126.8(3)
O25 Ti4 O9 89.2(4)
O25 Ti4 O14 144.7(5)
O25 Ti4 O24 94.0(4)
O25 Ti4 Ti1 118.5(3)
O25 Ti4 Ti8 122.4(3)
O25 Ti4 Zn1 49.8(3)
Ti1 Ti4 Zn1 70.73(8)
Ti8 Ti4 Ti1 73.30(9)
Ti8 Ti4 Zn1 121.44(10)
O10 Ti5 O11 79.3(4)
O10 Ti5 O21 144.1(4)
O10 Ti5 Ti2 37.3(3)
O10 Ti5 Ti6 109.8(3)
O10 Ti5 Zn1 41.2(3)
O11 Ti5 Ti2 42.2(3)
O11 Ti5 Ti6 37.5(3)
O11 Ti5 Zn1 110.6(3)
O15 Ti5 O10 105.3(4)
O15 Ti5 O11 107.6(4)
O15 Ti5 O20 110.7(5)
O15 Ti5 O21 106.8(4)
O15 Ti5 Ti2 114.2(3)
O15 Ti5 Ti6 117.5(4)
O15 Ti5 Zn1 117.9(4)
O20 Ti5 O10 86.4(4)
O20 Ti5 O11 141.4(4)
O20 Ti5 O21 96.7(4)
O20 Ti5 Ti2 114.2(3)
O20 Ti5 Ti6 121.3(3)
O20 Ti5 Zn1 45.4(3)
O21 Ti5 O11 76.3(4)
O21 Ti5 Ti2 112.7(3)
O21 Ti5 Ti6 39.5(3)
O21 Ti5 Zn1 128.5(3)
Ti2 Ti5 Zn1 71.50(8)
Ti6 Ti5 Ti2 74.14(9)
Ti6 Ti5 Zn1 122.74(10)
O11 Ti6 O12 96.0(4)
O11 Ti6 O21 80.6(4)
O11 Ti6 O22 140.5(4)
O11 Ti6 Ti5 40.8(3)
O11 Ti6 Ti7 121.8(3)
O11 Ti6 Ti10 112.9(3)
O12 Ti6 O21 140.9(4)
O12 Ti6 O22 78.1(4)
O12 Ti6 Ti5 120.7(3)
O12 Ti6 Ti7 40.6(3)
O12 Ti6 Ti10 113.1(3)
O16 Ti6 O11 108.4(5)
O16 Ti6 O12 110.6(5)
O16 Ti6 O21 107.4(5)
O16 Ti6 O22 110.2(5)
O16 Ti6 Ti5 119.6(4)
O16 Ti6 Ti7 121.1(4)
O16 Ti6 Ti10 114.3(4)
O21 Ti6 O22 80.3(4)
O21 Ti6 Ti5 40.5(3)
O21 Ti6 Ti7 109.3(3)
O21 Ti6 Ti10 39.0(2)
O22 Ti6 Ti5 109.5(3)
O22 Ti6 Ti7 37.9(3)
O22 Ti6 Ti10 41.3(3)
Ti5 Ti6 Ti10 73.10(9)
Ti7 Ti6 Ti5 118.35(11)
Ti7 Ti6 Ti10 73.79(9)
O12 Ti7 O13 79.5(4)
O12 Ti7 Ti3 39.8(3)
O12 Ti7 Ti6 39.4(3)
O12 Ti7 Ti8 109.3(3)
O13 Ti7 Ti3 39.7(3)
O13 Ti7 Ti6 109.1(3)
O13 Ti7 Ti8 39.5(3)
O17 Ti7 O12 106.6(4)
O17 Ti7 O13 109.5(4)
O17 Ti7 O22 109.1(4)
O17 Ti7 O23 111.2(4)
O17 Ti7 Ti3 113.5(3)
O17 Ti7 Ti6 118.0(3)
O17 Ti7 Ti8 122.0(3)
O22 Ti7 O12 79.7(4)
O22 Ti7 O13 140.0(4)
O22 Ti7 O23 95.8(4)
O22 Ti7 Ti3 112.6(3)
O22 Ti7 Ti6 40.6(3)
O22 Ti7 Ti8 121.0(3)
O23 Ti7 O12 141.2(4)
O23 Ti7 O13 80.1(4)
O23 Ti7 Ti3 113.3(3)
O23 Ti7 Ti6 121.8(3)
O23 Ti7 Ti8 41.1(3)
Ti6 Ti7 Ti3 73.29(9)
Ti6 Ti7 Ti8 118.85(10)
Ti8 Ti7 Ti3 73.40(9)
O13 Ti8 O23 79.3(4)
O13 Ti8 O24 139.6(4)
O13 Ti8 Ti4 120.5(3)
O13 Ti8 Ti7 40.7(3)
O13 Ti8 Ti11 112.8(3)
O14 Ti8 O13 94.2(4)
O14 Ti8 O23 141.6(4)
O14 Ti8 O24 82.5(4)
O14 Ti8 Ti4 42.6(3)
O14 Ti8 Ti7 120.6(3)
O14 Ti8 Ti11 114.6(3)
O18 Ti8 O13 110.2(4)
O18 Ti8 O14 107.7(5)
O18 Ti8 O23 110.1(4)
O18 Ti8 O24 109.0(4)
O18 Ti8 Ti4 119.8(3)
O18 Ti8 Ti7 121.5(3)
O18 Ti8 Ti11 115.3(3)
O23 Ti8 Ti4 109.2(2)
O23 Ti8 Ti7 39.1(3)
O23 Ti8 Ti11 40.3(2)
O24 Ti8 O23 78.9(4)
O24 Ti8 Ti4 40.3(2)
O24 Ti8 Ti7 108.1(3)
O24 Ti8 Ti11 38.7(3)
Ti4 Ti8 Ti11 73.17(9)
Ti7 Ti8 Ti4 117.96(10)
Ti7 Ti8 Ti11 73.33(9)
O2 Ti9 O27 74.7(4)
O2 Ti9 O31 75.2(4)
O2 Ti9 Ti10 37.1(3)
O2 Ti9 Ti11 36.8(2)
O2 Ti9 Zn1 93.4(3)
O20 Ti9 O2 89.1(4)
O20 Ti9 O27 89.9(4)
O20 Ti9 O31 163.8(4)
O20 Ti9 Ti10 84.8(3)
O20 Ti9 Ti11 124.7(3)
O20 Ti9 Zn1 40.7(3)
O25 Ti9 O2 92.1(4)
O25 Ti9 O20 87.0(4)
O25 Ti9 O27 166.5(4)
O25 Ti9 O31 89.6(4)
O25 Ti9 Ti10 128.4(3)
O25 Ti9 Ti11 85.3(3)
O25 Ti9 Zn1 46.4(3)
O26 Ti9 O2 166.3(5)
O26 Ti9 O20 98.9(4)
O26 Ti9 O25 99.4(5)
O26 Ti9 O27 94.1(5)
O26 Ti9 O31 97.3(4)
O26 Ti9 Ti10 132.2(4)
O26 Ti9 Ti11 136.4(3)
O26 Ti9 Zn1 99.9(3)
O27 Ti9 O31 89.7(4)
O27 Ti9 Ti10 38.1(3)
O27 Ti9 Ti11 85.6(3)
O27 Ti9 Zn1 130.0(3)
O31 Ti9 Ti10 85.0(3)
O31 Ti9 Ti11 39.2(3)
O31 Ti9 Zn1 134.7(3)
Ti10 Ti9 Ti11 59.42(8)
Ti10 Ti9 Zn1 112.07(10)
Ti11 Ti9 Zn1 113.43(9)
O2 Ti10 O21 89.6(4)
O2 Ti10 O22 85.7(4)
O2 Ti10 O27 78.5(4)
O2 Ti10 O29 76.3(4)
O2 Ti10 Ti6 87.6(3)
O2 Ti10 Ti9 38.3(3)
O2 Ti10 Ti11 37.1(2)
O21 Ti10 O22 77.2(4)
O21 Ti10 O29 161.1(4)
O21 Ti10 Ti6 37.8(3)
O21 Ti10 Ti9 86.6(3)
O21 Ti10 Ti11 125.1(3)
O22 Ti10 Ti6 39.4(2)
O22 Ti10 Ti9 122.0(3)
O22 Ti10 Ti11 84.8(3)
O27 Ti10 O21 92.8(4)
O27 Ti10 O22 161.4(4)
O27 Ti10 O29 96.5(4)
O27 Ti10 Ti6 129.1(3)
O27 Ti10 Ti9 40.7(3)
O27 Ti10 Ti11 88.3(3)
O28 Ti10 O2 171.7(4)
O28 Ti10 O21 98.6(4)
O28 Ti10 O22 97.3(4)
O28 Ti10 O27 99.8(5)
O28 Ti10 O29 96.0(4)
O28 Ti10 Ti6 99.6(4)
O28 Ti10 Ti9 140.4(3)
O28 Ti10 Ti11 135.3(3)
O29 Ti10 O22 89.1(4)
O29 Ti10 Ti6 127.5(3)
O29 Ti10 Ti9 89.8(3)
O29 Ti10 Ti11 39.2(3)
Ti6 Ti10 Ti9 107.59(10)
Ti6 Ti10 Ti11 108.92(11)
Ti11 Ti10 Ti9 60.43(8)
O2 Ti11 O23 87.5(4)
O2 Ti11 O24 88.3(4)
O2 Ti11 O29 76.6(4)
O2 Ti11 O31 78.0(3)
O2 Ti11 Ti8 87.7(3)
O2 Ti11 Ti9 38.1(3)
O2 Ti11 Ti10 37.2(3)
O23 Ti11 O29 90.0(4)
O23 Ti11 O31 163.5(4)
O23 Ti11 Ti8 40.1(3)
O23 Ti11 Ti9 123.5(3)
O23 Ti11 Ti10 86.5(3)
O24 Ti11 O23 79.6(4)
O24 Ti11 O29 162.1(4)
O24 Ti11 O31 91.9(4)
O24 Ti11 Ti8 39.5(3)
O24 Ti11 Ti9 84.0(3)
O24 Ti11 Ti10 124.4(3)
O29 Ti11 O31 94.3(4)
O29 Ti11 Ti8 128.7(3)
O29 Ti11 Ti9 89.7(3)
O29 Ti11 Ti10 39.5(2)
O30 Ti11 O2 173.3(4)
O30 Ti11 O23 98.1(4)
O30 Ti11 O24 96.2(4)
O30 Ti11 O29 99.7(4)
O30 Ti11 O31 96.9(4)
O30 Ti11 Ti8 98.9(3)
O30 Ti11 Ti9 137.4(3)
O30 Ti11 Ti10 139.2(3)
O31 Ti11 Ti8 130.0(3)
O31 Ti11 Ti9 40.7(2)
O31 Ti11 Ti10 86.7(3)
Ti8 Ti11 Ti9 107.09(9)
Ti8 Ti11 Ti10 109.67(10)
Ti10 Ti11 Ti9 60.15(8)
Br1 Zn1 O25 110.8(3)
Br1 Zn1 Ti4 121.28(10)
Br1 Zn1 Ti5 125.05(9)
Br1 Zn1 Ti9 116.74(9)
O9 Zn1 Br1 113.4(3)
O9 Zn1 O20 127.5(3)
O9 Zn1 O25 74.1(4)
O9 Zn1 Ti4 38.0(3)
O9 Zn1 Ti5 118.2(3)
O9 Zn1 Ti9 103.0(3)
O10 Zn1 Br1 115.3(3)
O10 Zn1 O9 100.7(4)
O10 Zn1 O20 75.0(4)
O10 Zn1 O25 131.3(4)
O10 Zn1 Ti4 119.5(3)
O10 Zn1 Ti5 38.7(3)
O10 Zn1 Ti9 105.8(3)
O20 Zn1 Br1 115.3(2)
O20 Zn1 O25 71.6(4)
O20 Zn1 Ti4 97.9(2)
O20 Zn1 Ti5 36.5(3)
O20 Zn1 Ti9 36.2(2)
O25 Zn1 Ti4 36.3(3)
O25 Zn1 Ti5 100.2(3)
O25 Zn1 Ti9 35.6(3)
Ti4 Zn1 Ti9 66.39(8)
Ti5 Zn1 Ti4 110.74(8)
Ti5 Zn1 Ti9 68.46(8)

loop_
_geom_bond_atom_site_label_1
_geom_bond_atom_site_label_2
_geom_bond_distance
Br1 Zn1 2.331(2)
C1 H1 1.0000
C1 C2 1.46(2)
C1 C3 1.46(2)
C1 O3 1.455(18)
C2 H2A 0.9800
C2 H2B 0.9800
C2 H2C 0.9800
C3 H3A 0.9800
C3 H3B 0.9800
C3 H3C 0.9800
C4 H4 1.0000
C4 C5 1.49(2)
C4 C6 1.46(2)
C4 O4 1.480(16)
C5 H5A 0.9800
C5 H5B 0.9800
C5 H5C 0.9800
C6 H6A 0.9800
C6 H6B 0.9800
C6 H6C 0.9800
C7 H7 1.0000
C7 C8 1.43(3)
C7 C9 1.431(16)
C7 O5 1.381(17)
C8 H8A 0.9800
C8 H8B 0.9800
C8 H8C 0.9800
C9 H9A 0.9800
C9 H9B 0.9800
C9 H9C 0.9800
C10 H10 1.0000
C10 C11 1.631(18)
C10 C12 1.551(19)
C10 O6 1.514(16)
C11 H11A 0.9800
C11 H11B 0.9800
C11 H11C 0.9800
C12 H12A 0.9800
C12 H12B 0.9800
C12 H12C 0.9800
C13 H13 1.0000
C13 C14 1.537(19)
C13 C15 1.39(2)
C13 O7 1.365(19)
C14 H14A 0.9800
C14 H14B 0.9800
C14 H14C 0.9800
C15 H15A 0.9800
C15 H15B 0.9800
C15 H15C 0.9800
C16 H16 1.0000
C16 C17 1.49(2)
C16 C18 1.45(2)
C16 O8 1.448(16)
C17 H17A 0.9800
C17 H17B 0.9800
C17 H17C 0.9800
C18 H18A 0.9800
C18 H18B 0.9800
C18 H18C 0.9800
C19 H19 1.0000
C19 C20 1.42(3)
C19 C21 1.50(3)
C19 O15 1.40(2)
C20 H20A 0.9800
C20 H20B 0.9800
C20 H20C 0.9800
C21 H21A 0.9800
C21 H21B 0.9800
C21 H21C 0.9800
C22 H22 1.0000
C22 C23 1.56(4)
C22 C24 1.56(2)
C22 O16 1.42(2)
C23 H23A 0.9800
C23 H23B 0.9800
C23 H23C 0.9800
C24 H24A 0.9800
C24 H24B 0.9800
C24 H24C 0.9800
C25 H25 1.0000
C25 C26 1.45(2)
C25 C27 1.51(2)
C25 O17 1.383(18)
C26 H26A 0.9800
C26 H26B 0.9800
C26 H26C 0.9800
C27 H27A 0.9800
C27 H27B 0.9800
C27 H27C 0.9800
C28 H28 1.0000
C28 C29 1.44(3)
C28 C30 1.544(19)
C28 O18 1.427(19)
C29 H29A 0.9800
C29 H29B 0.9800
C29 H29C 0.9800
C30 H30A 0.9800
C30 H30B 0.9800
C30 H30C 0.9800
C31 H31 1.0000
C31 C32 1.36(2)
C31 C33 1.36(3)
C31 O19 1.47(2)
C32 H32A 0.9800
C32 H32B 0.9800
C32 H32C 0.9800
C33 H33A 0.9800
C33 H33B 0.9800
C33 H33C 0.9800
C34 H34 1.0000
C34 C35 1.50(2)
C34 C36 1.551(17)
C34 O27 1.454(18)
C35 H35A 0.9800
C35 H35B 0.9800
C35 H35C 0.9800
C36 H36A 0.9800
C36 H36B 0.9800
C36 H36C 0.9800
C37 H37 1.0000
C37 C38 1.544(19)
C37 C39 1.341(19)
C37 O28 1.37(2)
C38 H38A 0.9800
C38 H38B 0.9800
C38 H38C 0.9800
C39 H39A 0.9800
C39 H39B 0.9800
C39 H39C 0.9800
C40 H40 1.0000
C40 C41 1.544(16)
C40 C42 1.566(16)
C40 O29 1.402(16)
C41 H41A 0.9800
C41 H41B 0.9800
C41 H41C 0.9800
C42 H42A 0.9800
C42 H42B 0.9800
C42 H42C 0.9800
C43 H43 1.0000
C43 C44 1.528(19)
C43 C45 1.447(17)
C43 O30 1.386(18)
C44 H44A 0.9800
C44 H44B 0.9800
C44 H44C 0.9800
C45 H45A 0.9800
C45 H45B 0.9800
C45 H45C 0.9800
C46 H46 1.0000
C46 C47 1.488(19)
C46 C48 1.46(2)
C46 O31 1.407(15)
C47 H47A 0.9800
C47 H47B 0.9800
C47 H47C 0.9800
C48 H48A 0.9800
C48 H48B 0.9800
C48 H48C 0.9800
C49 H49 1.0000
C49 C50 1.54(2)
C49 C51 1.43(2)
C49 O26 1.416(17)
C50 H50A 0.9800
C50 H50B 0.9800
C50 H50C 0.9800
C51 H51A 0.9800
C51 H51B 0.9800
C51 H51C 0.9800
O1 Ti1 1.976(10)
O1 Ti2 2.001(8)
O1 Ti3 1.929(9)
O2 Ti9 2.001(9)
O2 Ti10 1.947(9)
O2 Ti11 1.943(8)
O3 Ti1 1.781(10)
O4 Ti1 2.015(9)
O4 Ti2 2.014(10)
O5 Ti2 1.830(9)
O6 Ti2 2.054(9)
O6 Ti3 1.974(9)
O7 Ti3 1.790(10)
O8 Ti1 2.073(9)
O8 Ti3 1.969(10)
O9 Ti1 1.867(10)
O9 Ti4 1.949(9)
O9 Zn1 2.020(10)
O10 Ti2 1.882(9)
O10 Ti5 1.914(9)
O10 Zn1 2.016(9)
O11 Ti2 2.032(11)
O11 Ti5 1.992(10)
O11 Ti6 1.855(10)
O12 Ti3 2.008(10)
O12 Ti6 1.910(9)
O12 Ti7 1.958(8)
O13 Ti3 2.002(9)
O13 Ti7 1.974(10)
O13 Ti8 1.926(9)
O14 Ti1 1.978(9)
O14 Ti4 2.061(9)
O14 Ti8 1.871(9)
O15 Ti5 1.749(10)
O16 Ti6 1.755(11)
O17 Ti7 1.759(8)
O18 Ti8 1.773(9)
O19 Ti4 1.795(11)
O20 Ti5 1.812(10)
O20 Ti9 1.961(9)
O20 Zn1 2.168(10)
O21 Ti5 1.971(9)
O21 Ti6 1.928(9)
O21 Ti10 1.979(8)
O22 Ti6 1.968(9)
O22 Ti7 1.856(9)
O22 Ti10 2.045(9)
O23 Ti7 1.909(9)
O23 Ti8 1.990(9)
O23 Ti11 1.995(8)
O24 Ti4 1.967(8)
O24 Ti8 1.978(10)
O24 Ti11 1.944(10)
O25 Ti4 1.835(11)
O25 Ti9 1.901(11)
O25 Zn1 2.367(10)
O26 Ti9 1.777(10)
O27 Ti9 2.076(11)
O27 Ti10 1.966(10)
O28 Ti10 1.805(11)
O29 Ti10 2.012(9)
O29 Ti11 2.000(9)
O30 Ti11 1.787(9)
O31 Ti9 2.077(9)
O31 Ti11 2.009(10)
Ti1 Ti2 3.117(4)
Ti1 Ti3 3.110(4)
Ti1 Ti4 3.008(4)
Ti2 Ti3 3.114(4)
Ti2 Ti5 3.006(4)
Ti3 Ti7 3.075(4)
Ti4 Ti8 3.002(3)
Ti4 Zn1 3.092(3)
Ti5 Ti6 2.986(3)
Ti5 Zn1 3.015(3)
Ti6 Ti7 2.962(3)
Ti6 Ti10 3.060(3)
Ti7 Ti8 2.984(4)
Ti8 Ti11 3.044(3)
Ti9 Ti10 3.124(4)
Ti9 Ti11 3.133(3)
Ti9 Zn1 3.236(3)
Ti10 Ti11 3.101(4)

loop_
_geom_torsion_atom_site_label_1
_geom_torsion_atom_site_label_2
_geom_torsion_atom_site_label_3
_geom_torsion_atom_site_label_4
_geom_torsion
C1 O3 Ti1 O1 -165(2)
C1 O3 Ti1 O4 -109.8(19)
C1 O3 Ti1 O8 157.1(19)
C1 O3 Ti1 O9 -15(2)
C1 O3 Ti1 O14 67.8(19)
C1 O3 Ti1 Ti2 -109.7(18)
C1 O3 Ti1 Ti3 158.9(17)
C1 O3 Ti1 Ti4 24.2(19)
C2 C1 O3 Ti1 145.1(16)
C3 C1 O3 Ti1 -86(2)
C5 C4 O4 Ti1 -124.6(12)
C5 C4 O4 Ti2 65.2(17)
C6 C4 O4 Ti1 109.1(13)
C6 C4 O4 Ti2 -61.2(17)
C7 O5 Ti2 O1 -166.3(18)
C7 O5 Ti2 O4 119.3(17)
C7 O5 Ti2 O6 -146.6(17)
C7 O5 Ti2 O10 22.3(18)
C7 O5 Ti2 O11 -57.7(18)
C7 O5 Ti2 Ti1 123.1(16)
C7 O5 Ti2 Ti3 -147.3(15)
C7 O5 Ti2 Ti5 -16.1(18)
C8 C7 O5 Ti2 87(2)
C9 C7 O5 Ti2 -149.3(15)
C11 C10 O6 Ti2 -128.2(11)
C11 C10 O6 Ti3 62.5(17)
C12 C10 O6 Ti2 99.5(14)
C12 C10 O6 Ti3 -69.8(18)
C13 O7 Ti3 O6 -173(4)
C13 O7 Ti3 O8 -75(4)
C13 O7 Ti3 O12 95(4)
C13 O7 Ti3 O13 17(4)
C13 O7 Ti3 Ti1 -72(4)
C13 O7 Ti3 Ti2 -171(4)
C13 O7 Ti3 Ti7 56(4)
C14 C13 O7 Ti3 -5(6)
C15 C13 O7 Ti3 -148(3)
C17 C16 O8 Ti1 -64.6(15)
C17 C16 O8 Ti3 105.8(12)
C18 C16 O8 Ti1 61.6(16)
C18 C16 O8 Ti3 -128.1(12)
C19 O15 Ti5 O10 54(3)
C19 O15 Ti5 O11 137(3)
C19 O15 Ti5 O20 -38(3)
C19 O15 Ti5 O21 -142(3)
C19 O15 Ti5 Ti2 93(3)
C19 O15 Ti5 Ti6 177(3)
C19 O15 Ti5 Zn1 12(3)
C20 C19 O15 Ti5 139(2)
C21 C19 O15 Ti5 -13(4)
C22 O16 Ti6 O11 18(3)
C22 O16 Ti6 O12 122(2)
C22 O16 Ti6 O21 -68(3)
C22 O16 Ti6 O22 -154(2)
C22 O16 Ti6 Ti5 -25(3)
C22 O16 Ti6 Ti7 166(2)
C22 O16 Ti6 Ti10 -109(2)
C23 C22 O16 Ti6 177(2)
C24 C22 O16 Ti6 53(3)
C25 O17 Ti7 O12 28(2)
C25 O17 Ti7 O13 113(2)
C25 O17 Ti7 O22 -56(2)
C25 O17 Ti7 O23 -160.7(19)
C25 O17 Ti7 Ti3 70(2)
C25 O17 Ti7 Ti6 -13(2)
C25 O17 Ti7 Ti8 154.6(19)
C26 C25 O17 Ti7 122(2)
C27 C25 O17 Ti7 -4(3)
C28 O18 Ti8 O13 -147(2)
C28 O18 Ti8 O14 -45(2)
C28 O18 Ti8 O23 127(2)
C28 O18 Ti8 O24 43(2)
C28 O18 Ti8 Ti4 0(3)
C28 O18 Ti8 Ti7 169(2)
C28 O18 Ti8 Ti11 84(2)
C29 C28 O18 Ti8 23(3)
C30 C28 O18 Ti8 152.9(19)
C31 O19 Ti4 O9 -74.7(19)
C31 O19 Ti4 O14 -156.9(18)
C31 O19 Ti4 O24 120.1(18)
C31 O19 Ti4 O25 19.8(19)
C31 O19 Ti4 Ti1 -113.6(18)
C31 O19 Ti4 Ti8 163.2(18)
C31 O19 Ti4 Zn1 -33(2)
C32 C31 O19 Ti4 29(3)
C33 C31 O19 Ti4 -177.5(18)
C35 C34 O27 Ti9 -106.5(14)
C35 C34 O27 Ti10 56.1(16)
C36 C34 O27 Ti9 125.3(13)
C36 C34 O27 Ti10 -72.0(16)
C37 O28 Ti10 O21 -58(4)
C37 O28 Ti10 O22 20(4)
C37 O28 Ti10 O27 -152(4)
C37 O28 Ti10 O29 110(4)
C37 O28 Ti10 Ti6 -20(4)
C37 O28 Ti10 Ti9 -153(3)
C37 O28 Ti10 Ti11 110(4)
C38 C37 O28 Ti10 -38(5)
C39 C37 O28 Ti10 178(2)
C41 C40 O29 Ti10 -107.4(14)
C41 C40 O29 Ti11 59.6(17)
C42 C40 O29 Ti10 123.4(12)
C42 C40 O29 Ti11 -69.6(16)
C43 O30 Ti11 O23 -60(3)
C43 O30 Ti11 O24 20(3)
C43 O30 Ti11 O29 -151(3)
C43 O30 Ti11 O31 113(3)
C43 O30 Ti11 Ti8 -19(3)
C43 O30 Ti11 Ti9 108(3)
C43 O30 Ti11 Ti10 -154(3)
C44 C43 O30 Ti11 -44(4)
C45 C43 O30 Ti11 75(4)
C47 C46 O31 Ti9 -68.7(16)
C47 C46 O31 Ti11 130.9(11)
C48 C46 O31 Ti9 51.4(17)
C48 C46 O31 Ti11 -109.0(13)
C49 O26 Ti9 O2 171(2)
C49 O26 Ti9 O20 46(2)
C49 O26 Ti9 O25 -43(2)
C49 O26 Ti9 O27 136(2)
C49 O26 Ti9 O31 -133(2)
C49 O26 Ti9 Ti10 137(2)
C49 O26 Ti9 Ti11 -136(2)
C49 O26 Ti9 Zn1 4(2)
C50 C49 O26 Ti9 -80(3)
C51 C49 O26 Ti9 162(2)
Ti1 O14 Ti8 O13 -22.0(8)
Ti1 O14 Ti8 O18 -134.9(7)
Ti1 O14 Ti8 O23 56.0(10)
Ti1 O14 Ti8 O24 117.5(8)
Ti1 O14 Ti8 Ti4 110.2(9)
Ti1 O14 Ti8 Ti7 10.9(9)
Ti1 O14 Ti8 Ti11 95.4(7)
Ti2 O11 Ti6 O12 18.5(8)
Ti2 O11 Ti6 O16 132.5(8)
Ti2 O11 Ti6 O21 -122.2(8)
Ti2 O11 Ti6 O22 -60.1(11)
Ti2 O11 Ti6 Ti5 -113.1(9)
Ti2 O11 Ti6 Ti7 -15.2(9)
Ti2 O11 Ti6 Ti10 -99.8(7)
Ti4 O9 Ti1 O1 -84.4(5)
Ti4 O9 Ti1 O3 100.8(5)
Ti4 O9 Ti1 O4 -161.9(5)
Ti4 O9 Ti1 O8 -46.0(18)
Ti4 O9 Ti1 O14 2.9(4)
Ti4 O9 Ti1 Ti2 -122.9(4)
Ti4 O9 Ti1 Ti3 -73.5(5)
Ti4 O14 Ti8 O13 -132.2(4)
Ti4 O14 Ti8 O18 115.0(5)
Ti4 O14 Ti8 O23 -54.1(7)
Ti4 O14 Ti8 O24 7.3(4)
Ti4 O14 Ti8 Ti7 -99.3(3)
Ti4 O14 Ti8 Ti11 -14.8(5)
Ti5 O10 Ti2 O1 80.9(5)
Ti5 O10 Ti2 O4 157.9(4)
Ti5 O10 Ti2 O5 -101.0(5)
Ti5 O10 Ti2 O6 34.2(18)
Ti5 O10 Ti2 O11 -4.4(4)
Ti5 O10 Ti2 Ti1 118.8(4)
Ti5 O10 Ti2 Ti3 68.9(5)
Ti5 O11 Ti6 O12 131.6(4)
Ti5 O11 Ti6 O16 -114.3(5)
Ti5 O11 Ti6 O21 -9.0(4)
Ti5 O11 Ti6 O22 53.0(8)
Ti5 O11 Ti6 Ti7 97.9(4)
Ti5 O11 Ti6 Ti10 13.4(5)
Ti6 O22 Ti7 O12 7.0(4)
Ti6 O22 Ti7 O13 -52.6(7)
Ti6 O22 Ti7 O17 111.1(4)
Ti6 O22 Ti7 O23 -134.1(4)
Ti6 O22 Ti7 Ti3 -15.8(4)
Ti6 O22 Ti7 Ti8 -99.4(4)
Ti9 O20 Ti5 O10 124.2(8)
Ti9 O20 Ti5 O11 56.4(12)
Ti9 O20 Ti5 O15 -130.8(8)
Ti9 O20 Ti5 O21 -20.0(9)
Ti9 O20 Ti5 Ti2 98.6(8)
Ti9 O20 Ti5 Ti6 13.1(10)
Ti9 O20 Ti5 Zn1 119.9(9)
Ti9 O25 Ti4 O9 -111.2(9)
Ti9 O25 Ti4 O14 -44.0(12)
Ti9 O25 Ti4 O19 141.4(8)
Ti9 O25 Ti4 O24 30.9(9)
Ti9 O25 Ti4 Ti1 -87.6(8)
Ti9 O25 Ti4 Ti8 0.0(10)
Ti9 O25 Ti4 Zn1 -105.8(10)
Ti10 O22 Ti7 O12 123.5(7)
Ti10 O22 Ti7 O13 64.0(9)
Ti10 O22 Ti7 O17 -132.3(7)
Ti10 O22 Ti7 O23 -17.5(7)
Ti10 O22 Ti7 Ti3 100.7(6)
Ti10 O22 Ti7 Ti6 116.6(8)
Ti10 O22 Ti7 Ti8 17.1(8)
Zn1 O9 Ti1 O1 35.8(6)
Zn1 O9 Ti1 O3 -139.0(6)
Zn1 O9 Ti1 O4 -41.7(7)
Zn1 O9 Ti1 O8 74.1(17)
Zn1 O9 Ti1 O14 123.0(7)
Zn1 O9 Ti1 Ti2 -2.7(6)
Zn1 O9 Ti1 Ti3 46.7(7)
Zn1 O9 Ti1 Ti4 120.2(9)
Zn1 O10 Ti2 O1 -35.6(7)
Zn1 O10 Ti2 O4 41.4(6)
Zn1 O10 Ti2 O5 142.4(6)
Zn1 O10 Ti2 O6 -82.4(18)
Zn1 O10 Ti2 O11 -120.9(6)
Zn1 O10 Ti2 Ti1 2.3(6)
Zn1 O10 Ti2 Ti3 -47.7(8)
Zn1 O10 Ti2 Ti5 -116.5(8)
Zn1 O20 Ti5 O10 4.2(4)
Zn1 O20 Ti5 O11 -63.6(7)
Zn1 O20 Ti5 O15 109.2(4)
Zn1 O20 Ti5 O21 -139.9(4)
Zn1 O20 Ti5 Ti2 -21.3(4)
Zn1 O20 Ti5 Ti6 -106.8(3)
Zn1 O25 Ti4 O9 -5.4(4)
Zn1 O25 Ti4 O14 61.9(7)
Zn1 O25 Ti4 O19 -112.7(4)
Zn1 O25 Ti4 O24 136.7(4)
Zn1 O25 Ti4 Ti1 18.3(5)
Zn1 O25 Ti4 Ti8 105.8(3)
